data_7011080
loop_
_publ_author_name
'Colin L. Weeks'
'Peter Turner'
'Ronald R. Fenton'
'Peter A. Lay'

_publ_section_title
;
 Nickel(II) complexes with amide ligands: oxidative dehydrogenation of
 the amines in a tetradentate diamide--diamine ligand
;
_journal_issue 6
_journal_name_full 'J. Chem. Soc., Dalton Trans.'
_journal_page_first 931
_journal_page_last 940
_journal_paper_doi 10.1039/b107378h
_journal_year 2002
_chemical_formula_sum 'C12 H18 N4 Ni O3'
_chemical_formula_weight 325.00
_space_group_IT_number 2
_symmetry_cell_setting triclinic
_symmetry_Int_Tables_number 2
_symmetry_space_group_name_Hall '-P 1'
_symmetry_space_group_name_H-M 'P -1'
_audit_creation_date 1998-07-26
_audit_creation_method 'by teXsan v1.7'
_audit_update_record
;
?
;
_cell_angle_alpha 105.53(1)
_cell_angle_beta 104.40(1)
_cell_angle_gamma 112.37(1)
_cell_formula_units_Z 2
_cell_length_a 9.748(1)
_cell_length_b 9.923(1)
_cell_length_c 8.383(1)
_cell_measurement_reflns_used 25
_cell_measurement_temperature 294.2
_cell_measurement_theta_max 58.7
_cell_measurement_theta_min 47.1
_cell_volume 664.20(17)
_computing_cell_refinement 'MSC/AFC Diffractometer Control'
_computing_data_collection 'MSC/AFC Diffractometer Control'
_computing_data_reduction 'teXsan (MSC, 1995)'
_computing_publication_material 'teXsan (MSC, 1995)'
_computing_structure_refinement 'teXsan (MSC, 1995)'
_computing_structure_solution
;
DIRDIF92 PATTY (Beurskens, 1992)
;
_diffrn_ambient_temperature 294.2
_diffrn_measurement_device 'Rigaku AFC7R'
_diffrn_measurement_method \w-2\q
_diffrn_orient_matrix_UB_11 0.11794
_diffrn_orient_matrix_UB_12 0.03398
_diffrn_orient_matrix_UB_13 0.04909
_diffrn_orient_matrix_UB_21 0.02552
_diffrn_orient_matrix_UB_22 0.11345
_diffrn_orient_matrix_UB_23 0.02828
_diffrn_orient_matrix_UB_31 -0.00096
_diffrn_orient_matrix_UB_32 0.01322
_diffrn_orient_matrix_UB_33 0.12217
_diffrn_radiation_detector 'scintillation counter'
_diffrn_radiation_monochromator graphite
_diffrn_radiation_source 'Rigaku rotating anode'
_diffrn_radiation_type 'Cu K\a'
_diffrn_radiation_wavelength 1.5418
_diffrn_reflns_av_R_equivalents 0.10124
_diffrn_reflns_limit_h_max 11
_diffrn_reflns_limit_h_min 0
_diffrn_reflns_limit_k_max 10
_diffrn_reflns_limit_k_min -11
_diffrn_reflns_limit_l_max 9
_diffrn_reflns_limit_l_min -9
_diffrn_reflns_number 2396
_diffrn_reflns_reduction_process 'Lp corrections applied'
_diffrn_reflns_theta_max 65.07
_diffrn_reflns_theta_min 5.34
_diffrn_standards_decay_% 2.71
_diffrn_standards_interval_count 150
_diffrn_standards_number 3
_exptl_absorpt_coefficient_mu 2.245
_exptl_absorpt_correction_T_max 0.996
_exptl_absorpt_correction_T_min 0.844
_exptl_absorpt_correction_type
;
\y scans (North,Phillips & Matthews, 1968)
;
_exptl_crystal_colour red
_exptl_crystal_density_diffrn 1.625
_exptl_crystal_density_meas ?
_exptl_crystal_description prismatic
_exptl_crystal_F_000 340.00
_exptl_crystal_size_max 0.20
_exptl_crystal_size_mid 0.15
_exptl_crystal_size_min 0.08
_refine_diff_density_max 0.97
_refine_diff_density_min -0.67
_refine_ls_extinction_coef 0.0000032(6)
_refine_ls_extinction_expression 'equ(3) Acta Cryst.(1968) A24, p213.'
_refine_ls_extinction_method 'Zachariasen (1967)'
_refine_ls_goodness_of_fit_all 3.325
_refine_ls_goodness_of_fit_obs 3.325
_refine_ls_hydrogen_treatment mixed
_refine_ls_matrix_type full
_refine_ls_number_constraints 0
_refine_ls_number_parameters 190
_refine_ls_number_reflns 1911
_refine_ls_number_restraints 0
_refine_ls_R_factor_all 0.0507
_refine_ls_R_factor_obs 0.0507
_refine_ls_shift/esd_max 0.0280
_refine_ls_shift/esd_mean 0.0030
_refine_ls_structure_factor_coef F
_refine_ls_weighting_details 'w = 1/[\s^2^(Fo) + 0.00002|Fo|^2^]'
_refine_ls_weighting_scheme sigma
_refine_ls_wR_factor_all 0.0599
_refine_ls_wR_factor_obs 0.0599
_reflns_number_observed 1911
_reflns_number_total 2250
_reflns_observed_criterion >3.00\s(I)
_cod_data_source_file b107378h.txt
_cod_data_source_block rrf2
_cod_depositor_comments
;
The following automatic conversions were performed:
data name '_geom_bond_atom_site_label_D' replaced with
'_geom_hbond_atom_site_label_D' as specified in the replacement file
'/home/antanas/src/cod-tools/trunk/data/replacement-values/replacement_tags.lst'.

data
name '_geom_bond_atom_site_label_H' replaced with
'_geom_hbond_atom_site_label_H' as specified in the replacement file
'/home/antanas/src/cod-tools/trunk/data/replacement-values/replacement_tags.lst'.

data
name '_geom_contact_atom_site_label_a' replaced with
'_geom_hbond_atom_site_label_A' as specified in the replacement file
'/home/antanas/src/cod-tools/trunk/data/replacement-values/replacement_tags.lst'.

data
name '_geom_bond_distance_DH' replaced with '_geom_hbond_distance_DH'
as specified in the replacement file
'/home/antanas/src/cod-tools/trunk/data/replacement-values/replacement_tags.lst'.

data
name '_geom_contact_distance_HA' replaced with
'_geom_hbond_distance_HA' as specified in the replacement file
'/home/antanas/src/cod-tools/trunk/data/replacement-values/replacement_tags.lst'.

data
name '_geom_contact_distance_DA' replaced with
'_geom_hbond_distance_DA' as specified in the replacement file
'/home/antanas/src/cod-tools/trunk/data/replacement-values/replacement_tags.lst'.

data
name '_geom_angle_DHA' replaced with '_geom_hbond_angle_DHA' as
specified in the replacement file
'/home/antanas/src/cod-tools/trunk/data/replacement-values/replacement_tags.lst'.

data
name '_geom_contact_site_symmetry_A' replaced with
'_geom_hbond_site_symmetry_A' as specified in the replacement file
'/home/antanas/src/cod-tools/trunk/data/replacement-values/replacement_tags.lst'.

Automatic conversion script
Id: cif_correct_tags 5005 2017-03-03 11:38:54Z antanas 
;
_cod_original_cell_volume 664.2(2)
_cod_original_sg_symbol_H-M 'P -1       '
_cod_original_formula_sum 'C12 H18 N4 Ni1 O3 '
_cod_database_code 7011080

loop_
_symmetry_equiv_pos_as_xyz
'   +x,   +y,   +z'
'   -x,   -y,   -z'

loop_
_atom_site_aniso_label
_atom_site_aniso_U_11
_atom_site_aniso_U_22
_atom_site_aniso_U_33
_atom_site_aniso_U_12
_atom_site_aniso_U_13
_atom_site_aniso_U_23
Ni(1) 0.0391(4) 0.0246(4) 0.0439(4) 0.0173(3) 0.0113(3) 0.0086(3)
O(1) 0.058(2) 0.029(2) 0.079(2) 0.018(1) 0.026(2) 0.018(1)
O(2) 0.054(2) 0.050(2) 0.084(2) 0.028(1) 0.037(2) 0.024(2)
O(3) 0.066(2) 0.050(2) 0.128(3) 0.035(2) 0.035(2) 0.036(2)
N(1) 0.043(2) 0.027(2) 0.045(2) 0.018(1) 0.012(1) 0.012(1)
N(2) 0.043(2) 0.027(2) 0.048(2) 0.021(1) 0.012(1) 0.009(1)
N(3) 0.043(2) 0.033(2) 0.057(2) 0.022(1) 0.019(2) 0.014(2)
N(4) 0.039(2) 0.024(2) 0.047(2) 0.015(1) 0.010(1) 0.008(1)
C(1) 0.054(2) 0.033(2) 0.051(2) 0.027(2) 0.018(2) 0.009(2)
C(2) 0.063(3) 0.051(3) 0.070(3) 0.037(2) 0.035(2) 0.029(2)
C(3) 0.047(2) 0.044(2) 0.055(2) 0.023(2) 0.021(2) 0.020(2)
C(4) 0.045(2) 0.035(2) 0.042(2) 0.022(2) 0.010(2) 0.016(2)
C(5) 0.048(2) 0.028(2) 0.041(2) 0.020(2) 0.009(2) 0.013(2)
C(6) 0.049(2) 0.031(2) 0.048(2) 0.024(2) 0.013(2) 0.010(2)
C(7) 0.049(2) 0.037(2) 0.064(3) 0.028(2) 0.020(2) 0.014(2)
C(8) 0.043(2) 0.034(2) 0.044(2) 0.020(2) 0.010(2) 0.009(2)
C(9) 0.044(2) 0.028(2) 0.042(2) 0.016(2) 0.006(2) 0.008(2)
C(10) 0.050(2) 0.035(2) 0.062(2) 0.017(2) 0.025(2) 0.017(2)
C(11) 0.058(3) 0.032(2) 0.060(3) 0.021(2) 0.021(2) 0.015(2)
C(12) 0.050(2) 0.030(2) 0.060(2) 0.020(2) 0.020(2) 0.012(2)

loop_
_atom_site_label
_atom_site_fract_x
_atom_site_fract_y
_atom_site_fract_z
_atom_site_U_iso_or_equiv
_atom_site_occupancy
_atom_site_refinement_flags
_atom_site_thermal_displace_type
_atom_site_calc_flag
_atom_site_calc_attached_atom
Ni(1) 0.15546(7) 0.14946(7) 0.25811(8) 0.0373(2) 1.000 . Uani d ?
O(1) -0.1728(4) -0.2759(3) 0.1634(4) 0.0574(9) 1.000 . Uani d ?
O(2) 0.5298(4) 0.2486(4) 0.1261(4) 0.0598(9) 1.000 . Uani d ?
O(3) 0.8344(5) 0.4410(5) 0.1350(7) 0.079(1) 1.000 . Uani d ?
N(1) -0.0177(4) 0.1377(3) 0.3280(4) 0.0388(8) 1.000 . Uani d ?
N(2) 0.0634(4) -0.0652(3) 0.2025(4) 0.0404(8) 1.000 . Uani d ?
N(3) 0.3043(4) 0.1200(4) 0.1785(4) 0.0442(9) 1.000 . Uani d ?
N(4) 0.2729(4) 0.3629(3) 0.2865(4) 0.0400(8) 1.000 . Uani d ?
C(1) -0.0709(5) 0.2512(5) 0.4063(5) 0.046(1) 1.000 . Uani d ?
C(2) -0.2321(5) 0.1494(5) 0.4103(6) 0.055(1) 1.000 . Uani d ?
C(3) -0.2622(5) -0.0228(5) 0.3343(6) 0.048(1) 1.000 . Uani d ?
C(4) -0.1195(4) -0.0049(4) 0.2936(5) 0.041(1) 1.000 . Uani d ?
C(5) -0.0789(5) -0.1322(4) 0.2121(5) 0.0402(10) 1.000 . Uani d ?
C(6) 0.1289(5) -0.1551(4) 0.1082(5) 0.043(1) 1.000 . Uani d ?
C(7) 0.2980(5) -0.0360(5) 0.1429(6) 0.049(1) 1.000 . Uani d ?
C(8) 0.4169(5) 0.2413(5) 0.1704(5) 0.043(1) 1.000 . Uani d ?
C(9) 0.3894(5) 0.3843(4) 0.2333(5) 0.0417(10) 1.000 . Uani d ?
C(10) 0.4786(5) 0.5456(5) 0.2396(6) 0.050(1) 1.000 . Uani d ?
C(11) 0.3991(5) 0.6349(5) 0.3253(6) 0.051(1) 1.000 . Uani d ?
C(12) 0.2586(5) 0.5085(5) 0.3409(6) 0.048(1) 1.000 . Uani d ?
H(1a) 0.0055 0.3247 0.5247 0.056 1.000 . Uiso c ?
H(1b) -0.0840 0.3077 0.3335 0.056 1.000 . Uiso c ?
H(2a) -0.3157 0.1603 0.3377 0.066 1.000 . Uiso c ?
H(2b) -0.2264 0.1798 0.5303 0.066 1.000 . Uiso c ?
H(3a) -0.3585 -0.0874 0.2285 0.058 1.000 . Uiso c ?
H(3b) -0.2684 -0.0676 0.4209 0.058 1.000 . Uiso c ?
H(3Oa) 0.834(6) 0.535(7) 0.126(7) 0.08(2) 1.000 . Uiso d ?
H(3Ob) 0.749(7) 0.397(7) 0.132(8) 0.09(2) 1.000 . Uiso d ?
H(6a) 0.1320 -0.2326 0.1532 0.052 1.000 . Uiso c ?
H(6b) 0.0642 -0.2065 -0.0173 0.052 1.000 . Uiso c ?
H(7a) 0.3220 -0.0673 0.0403 0.059 1.000 . Uiso c ?
H(7b) 0.3739 -0.0304 0.2443 0.059 1.000 . Uiso c ?
H(10a) 0.5903 0.5936 0.3119 0.061 1.000 . Uiso c ?
H(10b) 0.4651 0.5422 0.1221 0.061 1.000 . Uiso c ?
H(11a) 0.4736 0.7162 0.4408 0.062 1.000 . Uiso c ?
H(11b) 0.3608 0.6809 0.2508 0.062 1.000 . Uiso c ?
H(12a) 0.1586 0.4916 0.2634 0.058 1.000 . Uiso c ?
H(12b) 0.2660 0.5406 0.4615 0.058 1.000 . Uiso c ?

loop_
_atom_type_symbol
_atom_type_oxidation_number
_atom_type_number_in_cell
_atom_type_scat_dispersion_real
_atom_type_scat_dispersion_imag
_atom_type_scat_source
C 0 24 0.018 0.009
;International Tables for Crystallography
(1992, Vol. C, Tables 4.2.6.8 and 6.1.1.1)
;
H 0 36 0.000 0.000
;International Tables for Crystallography
(1992, Vol. C, Table 6.1.1.2)
;
N 0 8 0.031 0.018
;International Tables for Crystallography
(1992, Vol. C, Tables 4.2.6.8 and 6.1.1.1)
;
Ni 0 2 -3.003 0.509
;International Tables for Crystallography
(1992, Vol. C, Tables 4.2.6.8 and 6.1.1.1)
;
O 0 6 0.049 0.032
;International Tables for Crystallography
(1992, Vol. C, Tables 4.2.6.8 and 6.1.1.1)
;

loop_
_geom_angle_atom_site_label_1
_geom_angle_atom_site_label_2
_geom_angle_atom_site_label_3
_geom_angle
_geom_angle_site_symmetry_1
_geom_angle_site_symmetry_2
_geom_angle_site_symmetry_3
_geom_angle_publ_flag
N(1) Ni(1) N(2) 84.5(1) . . . yes
N(1) Ni(1) N(3) 169.1(1) . . . yes
N(1) Ni(1) N(4) 106.5(1) . . . yes
N(2) Ni(1) N(3) 84.7(1) . . . yes
N(2) Ni(1) N(4) 168.5(1) . . . yes
N(3) Ni(1) N(4) 84.3(1) . . . yes
H(3Oa) O(3) H(3Ob) 100(4) . . . no
Ni(1) N(1) C(1) 136.3(3) . . . yes
Ni(1) N(1) C(4) 113.2(3) . . . yes
C(1) N(1) C(4) 110.4(3) . . . yes
Ni(1) N(2) C(5) 116.7(2) . . . yes
Ni(1) N(2) C(6) 117.7(3) . . . yes
C(5) N(2) C(6) 123.6(3) . . . yes
Ni(1) N(3) C(7) 116.7(3) . . . yes
Ni(1) N(3) C(8) 118.8(3) . . . yes
C(7) N(3) C(8) 124.2(3) . . . yes
Ni(1) N(4) C(9) 112.6(2) . . . yes
Ni(1) N(4) C(12) 136.5(3) . . . yes
C(9) N(4) C(12) 110.7(3) . . . yes
N(1) C(1) C(2) 105.5(3) . . . yes
N(1) C(1) H(1a) 110.5 . . . no
N(1) C(1) H(1b) 110.5 . . . no
C(2) C(1) H(1a) 110.5 . . . no
C(2) C(1) H(1b) 110.5 . . . no
H(1a) C(1) H(1b) 109.5 . . . no
C(1) C(2) C(3) 105.6(3) . . . yes
C(1) C(2) H(2a) 110.4 . . . no
C(1) C(2) H(2b) 110.4 . . . no
C(3) C(2) H(2a) 110.4 . . . no
C(3) C(2) H(2b) 110.4 . . . no
H(2a) C(2) H(2b) 109.5 . . . no
C(2) C(3) C(4) 102.8(3) . . . yes
C(2) C(3) H(3a) 111.1 . . . no
C(2) C(3) H(3b) 111.1 . . . no
C(4) C(3) H(3a) 111.1 . . . no
C(4) C(3) H(3b) 111.1 . . . no
H(3a) C(3) H(3b) 109.5 . . . no
N(1) C(4) C(3) 115.7(4) . . . yes
N(1) C(4) C(5) 115.5(4) . . . yes
C(3) C(4) C(5) 128.8(3) . . . yes
O(1) C(5) N(2) 129.0(4) . . . yes
O(1) C(5) C(4) 121.4(4) . . . yes
N(2) C(5) C(4) 109.6(3) . . . yes
N(2) C(6) C(7) 106.8(3) . . . yes
N(2) C(6) H(6a) 110.2 . . . no
N(2) C(6) H(6b) 110.2 . . . no
C(7) C(6) H(6a) 110.1 . . . no
C(7) C(6) H(6b) 110.1 . . . no
H(6a) C(6) H(6b) 109.5 . . . no
N(3) C(7) C(6) 107.7(3) . . . yes
N(3) C(7) H(7a) 109.9 . . . no
N(3) C(7) H(7b) 109.9 . . . no
C(6) C(7) H(7a) 109.9 . . . no
C(6) C(7) H(7b) 109.9 . . . no
H(7a) C(7) H(7b) 109.5 . . . no
O(2) C(8) N(3) 129.3(4) . . . yes
O(2) C(8) C(9) 122.7(4) . . . yes
N(3) C(8) C(9) 107.9(3) . . . yes
N(4) C(9) C(8) 116.3(3) . . . yes
N(4) C(9) C(10) 115.3(3) . . . yes
C(8) C(9) C(10) 128.4(4) . . . yes
C(9) C(10) C(11) 102.6(3) . . . yes
C(9) C(10) H(10a) 111.2 . . . no
C(9) C(10) H(10b) 111.2 . . . no
C(11) C(10) H(10a) 111.2 . . . no
C(11) C(10) H(10b) 111.2 . . . no
H(10a) C(10) H(10b) 109.5 . . . no
C(10) C(11) C(12) 105.2(3) . . . yes
C(10) C(11) H(11a) 110.5 . . . no
C(10) C(11) H(11b) 110.5 . . . no
C(12) C(11) H(11a) 110.5 . . . no
C(12) C(11) H(11b) 110.5 . . . no
H(11a) C(11) H(11b) 109.5 . . . no
N(4) C(12) C(11) 105.9(3) . . . yes
N(4) C(12) H(12a) 110.4 . . . no
N(4) C(12) H(12b) 110.4 . . . no
C(11) C(12) H(12a) 110.4 . . . no
C(11) C(12) H(12b) 110.4 . . . no
H(12a) C(12) H(12b) 109.5 . . . no

loop_
_geom_bond_atom_site_label_1
_geom_bond_atom_site_label_2
_geom_bond_distance
_geom_bond_site_symmetry_1
_geom_bond_site_symmetry_2
_geom_bond_publ_flag
Ni(1) N(1) 1.893(3) . . yes
Ni(1) N(2) 1.834(3) . . yes
Ni(1) N(3) 1.827(3) . . yes
Ni(1) N(4) 1.898(3) . . yes
O(1) C(5) 1.243(4) . . yes
O(2) C(8) 1.230(5) . . yes
O(3) H(3Oa) 0.95(6) . . no
O(3) H(3Ob) 0.77(5) . . no
N(1) C(1) 1.478(4) . . yes
N(1) C(4) 1.281(5) . . yes
N(2) C(5) 1.325(5) . . yes
N(2) C(6) 1.461(4) . . yes
N(3) C(7) 1.470(5) . . yes
N(3) C(8) 1.316(5) . . yes
N(4) C(9) 1.285(5) . . yes
N(4) C(12) 1.466(4) . . yes
C(1) C(2) 1.526(6) . . yes
C(1) H(1a) 0.95 . . no
C(1) H(1b) 0.95 . . no
C(2) C(3) 1.534(6) . . yes
C(2) H(2a) 0.95 . . no
C(2) H(2b) 0.95 . . no
C(3) C(4) 1.470(5) . . yes
C(3) H(3a) 0.95 . . no
C(3) H(3b) 0.95 . . no
C(4) C(5) 1.508(5) . . yes
C(6) C(7) 1.515(6) . . yes
C(6) H(6a) 0.95 . . no
C(6) H(6b) 0.95 . . no
C(7) H(7a) 0.95 . . no
C(7) H(7b) 0.95 . . no
C(8) C(9) 1.524(5) . . yes
C(9) C(10) 1.481(6) . . yes
C(10) C(11) 1.537(6) . . yes
C(10) H(10a) 0.95 . . no
C(10) H(10b) 0.95 . . no
C(11) C(12) 1.528(6) . . yes
C(11) H(11a) 0.95 . . no
C(11) H(11b) 0.95 . . no
C(12) H(12a) 0.95 . . no
C(12) H(12b) 0.95 . . no

loop_
_geom_contact_atom_site_label_1
_geom_contact_atom_site_label_2
_geom_contact_distance
_geom_contact_site_symmetry_1
_geom_contact_site_symmetry_2
_geom_contact_publ_flag
O(1) O(3) 2.784(4) . 1_445 no
O(1) C(9) 3.089(5) . 2 no
O(1) C(8) 3.381(5) . 2 no
O(1) C(10) 3.397(5) . 2 no
O(1) N(4) 3.422(4) . 2 no
O(1) C(10) 3.493(5) . 1_445 no
O(2) O(3) 2.822(5) . . no
O(2) C(2) 3.504(6) . 1_655 no
O(2) C(3) 3.555(5) . 2 no
O(3) C(6) 3.220(5) . 2_655 no
O(3) C(1) 3.486(6) . 1_655 no
O(3) C(7) 3.576(5) . 2_655 no
N(2) C(3) 3.571(5) . 2_556 no
N(3) C(5) 3.522(5) . 2 no
N(3) C(4) 3.561(5) . 2 no
C(5) C(8) 3.533(5) . 2 no

loop_
_geom_hbond_atom_site_label_D
_geom_hbond_atom_site_label_H
_geom_hbond_atom_site_label_A
_geom_hbond_distance_DH
_geom_hbond_distance_HA
_geom_hbond_distance_DA
_geom_hbond_angle_DHA
_geom_hbond_site_symmetry_A
O(3) H(3Oa) O(1) 0.95(6) 1.85(6) 2.784(4) 165(4) 1_665
O(3) H(3Ob) O(2) 0.77 2.06 2.822(5) 170.9 .

loop_
_geom_torsion_atom_site_label_1
_geom_torsion_atom_site_label_2
_geom_torsion_atom_site_label_3
_geom_torsion_atom_site_label_4
_geom_torsion_site_symmetry_1
_geom_torsion_site_symmetry_2
_geom_torsion_site_symmetry_3
_geom_torsion_site_symmetry_4
_geom_torsion
_geom_torsion_publ_flag
Ni(1) N(1) C(1) C(2) . . . . 175.4(3) no
Ni(1) N(1) C(4) C(3) . . . . -176.3(3) no
Ni(1) N(1) C(4) C(5) . . . . 2.1(4) no
Ni(1) N(2) C(5) O(1) . . . . 171.5(3) no
Ni(1) N(2) C(5) C(4) . . . . -7.8(4) no
Ni(1) N(2) C(6) C(7) . . . . 21.4(4) no
Ni(1) N(3) C(7) C(6) . . . . 23.1(4) no
Ni(1) N(3) C(8) O(2) . . . . 177.8(3) no
Ni(1) N(3) C(8) C(9) . . . . -0.4(4) no
Ni(1) N(4) C(9) C(8) . . . . -3.6(4) no
Ni(1) N(4) C(9) C(10) . . . . 175.8(3) no
Ni(1) N(4) C(12) C(11) . . . . -178.3(3) no
O(1) C(5) N(2) C(6) . . . . 8.0(6) no
O(1) C(5) C(4) N(1) . . . . -175.9(4) no
O(1) C(5) C(4) C(3) . . . . 2.3(6) no
O(2) C(8) N(3) C(7) . . . . 3.6(7) no
O(2) C(8) C(9) N(4) . . . . -175.7(4) no
O(2) C(8) C(9) C(10) . . . . 5.1(6) no
N(1) Ni(1) N(2) C(5) . . . . 7.5(3) no
N(1) Ni(1) N(2) C(6) . . . . 172.0(3) no
N(1) Ni(1) N(3) C(7) . . . . -11.9(9) no
N(1) Ni(1) N(3) C(8) . . . . 173.4(6) no
N(1) Ni(1) N(4) C(9) . . . . -176.3(3) no
N(1) Ni(1) N(4) C(12) . . . . -2.1(4) no
N(1) C(1) C(2) C(3) . . . . 1.0(4) no
N(1) C(4) C(3) C(2) . . . . -0.7(5) no
N(1) C(4) C(5) N(2) . . . . 3.5(5) no
N(2) Ni(1) N(1) C(1) . . . . 178.1(4) no
N(2) Ni(1) N(1) C(4) . . . . -5.1(3) no
N(2) Ni(1) N(3) C(7) . . . . -9.6(3) no
N(2) Ni(1) N(3) C(8) . . . . 175.7(3) no
N(2) Ni(1) N(4) C(9) . . . . -13.7(8) no
N(2) Ni(1) N(4) C(12) . . . . 160.5(6) no
N(2) C(5) C(4) C(3) . . . . -178.3(4) no
N(2) C(6) C(7) N(3) . . . . -26.2(4) no
N(3) Ni(1) N(1) C(1) . . . . -179.6(6) no
N(3) Ni(1) N(1) C(4) . . . . -2.8(9) no
N(3) Ni(1) N(2) C(5) . . . . -172.1(3) no
N(3) Ni(1) N(2) C(6) . . . . -7.6(3) no
N(3) Ni(1) N(4) C(9) . . . . 2.6(3) no
N(3) Ni(1) N(4) C(12) . . . . 176.8(4) no
N(3) C(8) C(9) N(4) . . . . 2.7(5) no
N(3) C(8) C(9) C(10) . . . . -176.5(4) no
N(4) Ni(1) N(1) C(1) . . . . -5.3(4) no
N(4) Ni(1) N(1) C(4) . . . . 171.5(3) no
N(4) Ni(1) N(2) C(5) . . . . -155.8(6) no
N(4) Ni(1) N(2) C(6) . . . . 8.7(8) no
N(4) Ni(1) N(3) C(7) . . . . 173.6(3) no
N(4) Ni(1) N(3) C(8) . . . . -1.1(3) no
N(4) C(9) C(10) C(11) . . . . 3.9(5) no
N(4) C(12) C(11) C(10) . . . . 6.2(4) no
C(1) N(1) C(4) C(3) . . . . 1.3(5) no
C(1) N(1) C(4) C(5) . . . . 179.8(3) no
C(1) C(2) C(3) C(4) . . . . -0.3(4) no
C(2) C(1) N(1) C(4) . . . . -1.4(4) no
C(2) C(3) C(4) C(5) . . . . -178.8(3) no
C(4) C(5) N(2) C(6) . . . . -171.3(3) no
C(5) N(2) C(6) C(7) . . . . -175.3(3) no
C(6) C(7) N(3) C(8) . . . . -162.5(4) no
C(7) N(3) C(8) C(9) . . . . -174.7(3) no
C(8) C(9) N(4) C(12) . . . . -179.3(3) no
C(8) C(9) C(10) C(11) . . . . -176.9(4) no
C(9) N(4) C(12) C(11) . . . . -4.1(4) no
C(9) C(10) C(11) C(12) . . . . -5.9(4) no
C(10) C(9) N(4) C(12) . . . . 0.1(5) no
